data_7235809
loop_
_publ_author_name
'Jurcic, Monika'
'Peveler, William J.'
'Savory, Christopher N.'
'Scanlon, David O.'
'Kenyon, Anthony J.'
'Parkin, Ivan P.'

_publ_section_title
;
 The vapour phase detection of explosive markers and derivatives using two
 fluorescent metal--organic frameworks
;
_journal_issue 12
_journal_name_full 'Journal of Materials Chemistry A'
_journal_page_first 6351
_journal_paper_doi 10.1039/C4TA05638H
_journal_volume 3
_journal_year 2015
_chemical_formula_moiety 'C15 H13 N3 O5 Zn, C3 H7 N O'
_chemical_formula_sum 'C18 H20 N4 O6 Zn'
_chemical_formula_weight 453.75
_chemical_name_systematic '[Zn(dcbpy)(DMF)]'
_space_group_crystal_system monoclinic
_space_group_IT_number 14
_space_group_name_Hall '-P 2yn'
_space_group_name_H-M_alt 'P 1 21/n 1'
_atom_sites_solution_hydrogens mixed
_atom_sites_solution_primary iterative
_audit_creation_date 2015-01-23
_audit_creation_method
;
Olex2 1.2
(compiled 2015.01.19 svn.r3143 for OlexSys, GUI svn.r4992)
;
_audit_update_record
;
2015-01-24 deposited with the CCDC.
2015-02-17 downloaded from the CCDC.
;
_cell_angle_alpha 90
_cell_angle_beta 101.058(2)
_cell_angle_gamma 90
_cell_formula_units_Z 4
_cell_length_a 9.3725(2)
_cell_length_b 14.7643(3)
_cell_length_c 14.7153(3)
_cell_measurement_temperature 150(2)
_cell_volume 1998.47(7)
_computing_molecular_graphics 'Olex2 (Dolomanov et al., 2009)'
_computing_publication_material 'Olex2 (Dolomanov et al., 2009)'
_computing_structure_refinement 'ShelXL (Sheldrick, 2008)'
_computing_structure_solution 'olex2.solve (Bourhis et al., 2015)'
_diffrn_ambient_temperature 150.00(10)
_diffrn_measured_fraction_theta_full 0.993
_diffrn_measured_fraction_theta_max 0.993
_diffrn_radiation_type CuK\a
_diffrn_radiation_wavelength 1.54184
_diffrn_reflns_av_R_equivalents 0.0590
_diffrn_reflns_av_unetI/netI 0.0321
_diffrn_reflns_Laue_measured_fraction_full 0.993
_diffrn_reflns_Laue_measured_fraction_max 0.993
_diffrn_reflns_limit_h_max 9
_diffrn_reflns_limit_h_min -9
_diffrn_reflns_limit_k_max 14
_diffrn_reflns_limit_k_min -14
_diffrn_reflns_limit_l_max 14
_diffrn_reflns_limit_l_min -14
_diffrn_reflns_number 14313
_diffrn_reflns_point_group_measured_fraction_full 0.993
_diffrn_reflns_point_group_measured_fraction_max 0.993
_diffrn_reflns_theta_full 51.439
_diffrn_reflns_theta_max 51.439
_diffrn_reflns_theta_min 4.282
_exptl_absorpt_coefficient_mu 2.089
_exptl_crystal_colour 'clear colourless'
_exptl_crystal_colour_lustre clear
_exptl_crystal_colour_primary colourless
_exptl_crystal_density_diffrn 1.508
_exptl_crystal_description block
_exptl_crystal_F_000 936
_exptl_crystal_preparation
'Solvothermal synthesis, zinc nitrate hexahydrate, 2,2'-bipyridine-4,4'-dicarboxylic acid, DMF'
_exptl_crystal_recrystallization_method 'from reaction mixture'
_exptl_crystal_size_max 0.06
_exptl_crystal_size_mid 0.02
_exptl_crystal_size_min 0.001
_refine_diff_density_max 0.373
_refine_diff_density_min -0.403
_refine_diff_density_rms 0.061
_refine_ls_extinction_coef 0.00010(14)
_refine_ls_extinction_expression Fc^*^=kFc[1+0.001xFc^2^\l^3^/sin(2\q)]^-1/4^
_refine_ls_extinction_method 'SHELXL-2014/7 (Sheldrick 2014'
_refine_ls_goodness_of_fit_ref 1.042
_refine_ls_hydrogen_treatment mixed
_refine_ls_matrix_type full
_refine_ls_number_parameters 282
_refine_ls_number_reflns 2158
_refine_ls_number_restraints 0
_refine_ls_restrained_S_all 1.042
_refine_ls_R_factor_all 0.0459
_refine_ls_R_factor_gt 0.0358
_refine_ls_shift/su_max 0.000
_refine_ls_shift/su_mean 0.000
_refine_ls_structure_factor_coef Fsqd
_refine_ls_weighting_details 'w=1/[\s^2^(Fo^2^)+(0.0488P)^2^+3.1283P] where P=(Fo^2^+2Fc^2^)/3'
_refine_ls_weighting_scheme calc
_refine_ls_wR_factor_gt 0.0875
_refine_ls_wR_factor_ref 0.0950
_reflns_Friedel_coverage 0.000
_reflns_number_gt 1824
_reflns_number_total 2158
_reflns_threshold_expression 'I > 2\s(I)'
_cod_data_source_file c4ta05638h2.cif
_cod_data_source_block xstr0165
_cod_database_code 7235809
_shelx_space_group_comment
;
The symmetry employed for this shelxl refinement is uniquely defined
by the following loop, which should always be used as a source of
symmetry information in preference to the above space-group names.
They are only intended as comments.
;
_olex2_refinement_description
;
1. Fixed Uiso
 At 1.2 times of:
  All C(H) groups
 At 1.5 times of:
  All C(H,H,H) groups
2. Others
 Sof(C18B)=Sof(H18D)=Sof(H18E)=Sof(H18F)=1-FVAR(1)
 Sof(C18A)=Sof(H18A)=Sof(H18B)=Sof(H18C)=FVAR(1)
3.a Aromatic/amide H refined with riding coordinates:
 C3(H3), C4(H4), C5(H5), C8(H8), C10(H10), C11(H11), C16(H16)
3.b Idealised Me refined as rotating group:
 C15(H15A,H15B,H15C), C14(H14A,H14B,H14C), C17(H17A,H17B,H17C), C18A(H18A,H18B,
 H18C), C18B(H18D,H18E,H18F)
;
_shelx_shelxl_version_number 2014/7
_olex2_submission_original_sample_id MJ.3B
_olex2_submission_special_instructions 'No special instructions were received'

loop_
_space_group_symop_operation_xyz
'x, y, z'
'-x+1/2, y+1/2, -z+1/2'
'-x, -y, -z'
'x-1/2, -y-1/2, z-1/2'

loop_
_atom_site_label
_atom_site_type_symbol
_atom_site_fract_x
_atom_site_fract_y
_atom_site_fract_z
_atom_site_U_iso_or_equiv
_atom_site_adp_type
_atom_site_occupancy
_atom_site_site_symmetry_order
_atom_site_calc_flag
_atom_site_refinement_flags_posn
_atom_site_refinement_flags_occupancy
_atom_site_disorder_assembly
_atom_site_disorder_group
Zn1 Zn 0.01743(5) 0.10873(3) 0.22316(3) 0.0189(3) Uani 1 1 d . . . .
O1 O 0.1515(3) 0.13661(18) 0.34495(17) 0.0239(7) Uani 1 1 d . . . .
O2 O 0.2035(3) 0.25974(19) 0.26981(19) 0.0327(7) Uani 1 1 d . . . .
O3 O 0.0818(3) 0.00248(17) 0.74799(18) 0.0247(7) Uani 1 1 d . . . .
O4 O 0.1573(3) 0.02713(18) 0.8993(2) 0.0318(7) Uani 1 1 d . . . .
O5 O 0.1860(3) 0.04976(17) 0.16786(18) 0.0245(7) Uani 1 1 d . . . .
N1 N 0.4376(3) 0.3265(2) 0.5966(2) 0.0187(8) Uani 1 1 d . . . .
N2 N 0.3724(3) 0.2880(2) 0.7589(2) 0.0203(8) Uani 1 1 d . . . .
C1 C 0.2099(4) 0.2139(3) 0.3405(3) 0.0229(10) Uani 1 1 d . . . .
C2 C 0.2939(4) 0.2513(2) 0.4309(3) 0.0209(9) Uani 1 1 d . . . .
C3 C 0.3937(4) 0.3204(3) 0.4316(3) 0.0246(10) Uani 1 1 d . . . .
H3 H 0.4141 0.3432 0.3751 0.030 Uiso 1 1 calc R . . .
C4 C 0.4636(4) 0.3561(3) 0.5153(3) 0.0228(10) Uani 1 1 d . . . .
H4 H 0.5325 0.4033 0.5151 0.027 Uiso 1 1 calc R . . .
C5 C 0.2672(4) 0.2203(3) 0.5153(3) 0.0213(10) Uani 1 1 d . . . .
H5 H 0.1992 0.1729 0.5170 0.026 Uiso 1 1 calc R . . .
C6 C 0.3405(4) 0.2590(2) 0.5972(3) 0.0176(9) Uani 1 1 d . . . .
C7 C 0.3141(4) 0.2320(2) 0.6897(2) 0.0175(9) Uani 1 1 d . . . .
C8 C 0.2377(4) 0.1543(2) 0.7053(3) 0.0200(9) Uani 1 1 d . . . .
H8 H 0.1977 0.1156 0.6553 0.024 Uiso 1 1 calc R . . .
C9 C 0.2206(4) 0.1339(2) 0.7948(3) 0.0204(10) Uani 1 1 d . . . .
C10 C 0.2798(4) 0.1934(3) 0.8656(3) 0.0248(10) Uani 1 1 d . . . .
H10 H 0.2690 0.1821 0.9275 0.030 Uiso 1 1 calc R . . .
C11 C 0.3539(4) 0.2685(3) 0.8450(3) 0.0242(10) Uani 1 1 d . . . .
H11 H 0.3939 0.3085 0.8939 0.029 Uiso 1 1 calc R . . .
C12 C 0.1475(4) 0.0479(3) 0.8177(3) 0.0219(10) Uani 1 1 d . . . .
C13 C 0.3011(6) 0.0896(3) 0.1688(4) 0.0399(13) Uani 1 1 d . . . .
C15 C 0.4125(6) -0.0360(3) 0.1084(4) 0.0624(17) Uani 1 1 d . . . .
H15A H 0.4074 -0.0802 0.1574 0.094 Uiso 1 1 calc GR . A .
H15B H 0.4999 -0.0472 0.0827 0.094 Uiso 1 1 calc GR . A .
H15C H 0.3262 -0.0419 0.0593 0.094 Uiso 1 1 calc GR . A .
C14 C 0.5538(7) 0.1056(4) 0.1550(7) 0.121(4) Uani 1 1 d . . . .
H14A H 0.5350 0.1699 0.1642 0.182 Uiso 1 1 calc GR . B .
H14B H 0.5929 0.0982 0.0982 0.182 Uiso 1 1 calc GR . B .
H14C H 0.6244 0.0829 0.2079 0.182 Uiso 1 1 calc GR . B .
N3 N 0.4185(4) 0.0548(3) 0.1467(3) 0.0482(11) Uani 1 1 d . . C 2
O6 O 0.0578(5) 0.8163(5) 0.4394(3) 0.132(3) Uani 1 1 d . . . .
N4 N 0.2451(8) 0.9097(3) 0.4314(3) 0.0802(19) Uani 1 1 d . . . .
C16 C 0.1526(7) 0.8462(7) 0.4035(4) 0.095(3) Uani 1 1 d . . . .
H16 H 0.1606 0.8190 0.3461 0.114 Uiso 1 1 calc R . . .
C17 C 0.3572(8) 0.9378(5) 0.3780(6) 0.100(3) Uani 1 1 d . . . .
H17A H 0.4533 0.9184 0.4109 0.150 Uiso 1 1 calc GR . . .
H17B H 0.3558 1.0039 0.3714 0.150 Uiso 1 1 calc GR . . .
H17C H 0.3364 0.9097 0.3166 0.150 Uiso 1 1 calc GR . . .
C18A C 0.124(2) 0.9601(9) 0.4873(10) 0.059(7) Uani 0.366(15) 1 d . P D 1
H18A H 0.0980 1.0198 0.4599 0.089 Uiso 0.366(15) 1 calc GR P D 1
H18B H 0.1679 0.9673 0.5529 0.089 Uiso 0.366(15) 1 calc GR P D 1
H18C H 0.0368 0.9225 0.4813 0.089 Uiso 0.366(15) 1 calc GR P D 1
C18B C 0.2887(18) 0.9519(8) 0.5211(7) 0.108(6) Uani 0.634(15) 1 d . P D 2
H18D H 0.2025 0.9633 0.5480 0.161 Uiso 0.634(15) 1 calc GR P D 2
H18E H 0.3379 1.0093 0.5141 0.161 Uiso 0.634(15) 1 calc GR P D 2
H18F H 0.3552 0.9115 0.5619 0.161 Uiso 0.634(15) 1 calc GR P D 2
H13 H 0.316(5) 0.149(3) 0.187(3) 0.043(14) Uiso 1 1 d . . . .

loop_
_atom_site_aniso_label
_atom_site_aniso_U_11
_atom_site_aniso_U_22
_atom_site_aniso_U_33
_atom_site_aniso_U_23
_atom_site_aniso_U_13
_atom_site_aniso_U_12
Zn1 0.0196(3) 0.0182(4) 0.0184(4) 0.0009(2) 0.0026(2) 0.0002(2)
O1 0.0239(15) 0.0222(16) 0.0236(16) -0.0026(12) 0.0000(13) -0.0035(13)
O2 0.0437(19) 0.0354(17) 0.0174(17) 0.0031(15) 0.0013(14) -0.0081(15)
O3 0.0305(16) 0.0198(15) 0.0233(17) -0.0011(13) 0.0042(13) -0.0031(13)
O4 0.0463(19) 0.0286(16) 0.0229(19) 0.0038(14) 0.0130(14) -0.0075(14)
O5 0.0191(16) 0.0263(16) 0.0281(17) -0.0013(12) 0.0049(13) -0.0006(14)
N1 0.0182(18) 0.0195(18) 0.019(2) -0.0001(15) 0.0047(15) -0.0007(15)
N2 0.0201(18) 0.0216(18) 0.019(2) -0.0014(16) 0.0039(16) -0.0029(15)
C1 0.017(2) 0.029(3) 0.022(3) -0.005(2) 0.0028(19) 0.000(2)
C2 0.024(2) 0.020(2) 0.019(2) 0.0003(18) 0.0054(19) -0.0008(19)
C3 0.030(2) 0.027(2) 0.019(2) 0.0028(19) 0.010(2) -0.001(2)
C4 0.025(2) 0.022(2) 0.022(3) 0.000(2) 0.005(2) -0.0025(19)
C5 0.018(2) 0.017(2) 0.028(3) 0.0000(19) 0.003(2) -0.0011(18)
C6 0.015(2) 0.017(2) 0.020(2) 0.0000(18) 0.0003(18) 0.0031(18)
C7 0.016(2) 0.018(2) 0.016(2) -0.0001(19) -0.0010(18) 0.0035(18)
C8 0.020(2) 0.019(2) 0.019(2) -0.0012(18) 0.0006(18) 0.0025(19)
C9 0.018(2) 0.020(2) 0.024(3) -0.0007(19) 0.0041(19) 0.0022(18)
C10 0.027(2) 0.029(2) 0.019(2) 0.003(2) 0.0073(19) -0.001(2)
C11 0.029(2) 0.022(2) 0.021(3) -0.0052(19) 0.002(2) -0.003(2)
C12 0.022(2) 0.015(2) 0.032(3) -0.001(2) 0.013(2) 0.0032(18)
C13 0.042(3) 0.023(3) 0.059(4) -0.006(2) 0.019(3) 0.000(3)
C15 0.045(3) 0.042(3) 0.106(5) -0.018(3) 0.030(3) 0.003(3)
C14 0.054(4) 0.079(5) 0.255(10) -0.083(6) 0.086(6) -0.044(4)
N3 0.027(2) 0.036(2) 0.087(3) -0.021(2) 0.024(2) -0.0037(19)
O6 0.050(3) 0.290(8) 0.056(3) 0.072(4) 0.011(2) 0.013(4)
N4 0.150(6) 0.050(3) 0.032(3) 0.001(2) -0.005(3) 0.038(4)
C16 0.049(4) 0.197(8) 0.041(4) -0.043(5) 0.013(3) -0.024(5)
C17 0.087(5) 0.069(5) 0.130(7) -0.011(5) -0.013(5) -0.001(4)
C18A 0.114(18) 0.022(8) 0.043(10) 0.001(6) 0.019(10) 0.009(8)
C18B 0.166(17) 0.104(9) 0.055(8) -0.005(6) 0.029(8) -0.059(10)

loop_
_atom_type_symbol
_atom_type_description
_atom_type_scat_dispersion_real
_atom_type_scat_dispersion_imag
_atom_type_scat_source
C C 0.0181 0.0091 'International Tables Vol C Tables 4.2.6.8 and 6.1.1.4'
H H 0.0000 0.0000 'International Tables Vol C Tables 4.2.6.8 and 6.1.1.4'
N N 0.0311 0.0180 'International Tables Vol C Tables 4.2.6.8 and 6.1.1.4'
O O 0.0492 0.0322 'International Tables Vol C Tables 4.2.6.8 and 6.1.1.4'
Zn Zn -1.5491 0.6778 'International Tables Vol C Tables 4.2.6.8 and 6.1.1.4'

loop_
_geom_angle_atom_site_label_1
_geom_angle_atom_site_label_2
_geom_angle_atom_site_label_3
_geom_angle
_geom_angle_site_symmetry_1
_geom_angle_site_symmetry_3
O1 Zn1 O5 92.41(10) . .
O1 Zn1 N1 138.41(11) . 4_565
O1 Zn1 N2 87.36(11) . 4_565
O3 Zn1 O1 102.53(11) 3_556 .
O3 Zn1 O5 99.14(10) 3_556 .
O3 Zn1 N1 117.87(11) 3_556 4_565
O3 Zn1 N2 100.92(11) 3_556 4_565
O5 Zn1 N2 159.50(11) . 4_565
N1 Zn1 O5 90.66(11) 4_565 .
N1 Zn1 N2 76.25(12) 4_565 4_565
C1 O1 Zn1 109.7(2) . .
C12 O3 Zn1 115.9(2) . 3_556
C13 O5 Zn1 121.5(3) . .
C4 N1 Zn1 123.3(3) . 4_666
C4 N1 C6 119.0(3) . .
C6 N1 Zn1 117.1(2) . 4_666
C7 N2 Zn1 115.5(2) . 4_666
C11 N2 Zn1 125.3(2) . 4_666
C11 N2 C7 118.5(3) . .
O1 C1 C2 116.0(4) . .
O2 C1 O1 125.8(4) . .
O2 C1 C2 118.2(4) . .
C3 C2 C1 120.9(4) . .
C3 C2 C5 118.2(4) . .
C5 C2 C1 120.8(3) . .
C2 C3 C4 119.5(4) . .
N1 C4 C3 122.3(4) . .
C6 C5 C2 119.7(4) . .
N1 C6 C5 121.2(3) . .
N1 C6 C7 115.8(3) . .
C5 C6 C7 122.9(3) . .
N2 C7 C6 114.5(3) . .
N2 C7 C8 121.9(3) . .
C8 C7 C6 123.6(3) . .
C9 C8 C7 119.3(4) . .
C8 C9 C10 118.1(4) . .
C8 C9 C12 122.2(4) . .
C10 C9 C12 119.7(4) . .
C11 C10 C9 119.3(4) . .
N2 C11 C10 122.9(4) . .
O3 C12 C9 115.5(4) . .
O4 C12 O3 126.0(4) . .
O4 C12 C9 118.5(4) . .
O5 C13 N3 126.0(4) . .
C13 N3 C15 119.1(4) . .
C13 N3 C14 122.5(4) . .
C15 N3 C14 118.4(4) . .
C16 N4 C17 122.3(5) . .
C16 N4 C18A 90.2(8) . .
C16 N4 C18B 131.2(8) . .
C17 N4 C18A 137.7(7) . .
C18B N4 C17 105.0(8) . .
O6 C16 N4 129.4(7) . .

loop_
_geom_bond_atom_site_label_1
_geom_bond_atom_site_label_2
_geom_bond_distance
_geom_bond_site_symmetry_2
Zn1 O1 2.024(2) .
Zn1 O3 1.973(3) 3_556
Zn1 O5 2.100(3) .
Zn1 N1 2.099(3) 4_565
Zn1 N2 2.173(3) 4_565
O1 C1 1.272(5) .
O2 C1 1.233(5) .
O3 Zn1 1.973(3) 3_556
O3 C12 1.281(5) .
O4 C12 1.225(5) .
O5 C13 1.226(5) .
N1 Zn1 2.099(3) 4_666
N1 C4 1.339(5) .
N1 C6 1.351(5) .
N2 Zn1 2.173(3) 4_666
N2 C7 1.344(5) .
N2 C11 1.343(5) .
C1 C2 1.514(5) .
C2 C3 1.383(5) .
C2 C5 1.391(5) .
C3 C4 1.384(5) .
C5 C6 1.391(5) .
C6 C7 1.483(5) .
C7 C8 1.395(5) .
C8 C9 1.390(5) .
C9 C10 1.394(5) .
C9 C12 1.512(5) .
C10 C11 1.373(5) .
C13 N3 1.310(6) .
C15 N3 1.452(6) .
C14 N3 1.458(6) .
O6 C16 1.202(7) .
N4 C16 1.290(9) .
N4 C17 1.486(9) .
N4 C18A 1.694(16) .
N4 C18B 1.445(11) .
